data_7220387
loop_
_publ_author_name
'Xie, Ya-Bo'
'Gan, Lei'
'Carolina Sa\~nudo, E.'
'Zheng, Haiyang'
'Zhao, Jiongpeng'
'Zhao, Minjian'
'Wang, Bin'
'Li, Jian-Rong'

_publ_section_title
;
 Tetrazolate--azido--copper(ii) coordination polymers: tuned synthesis,
 structure, and magnetic properties
;
_journal_issue 22
_journal_name_full CrystEngComm
_journal_page_first 4136
_journal_paper_doi 10.1039/C5CE00531K
_journal_volume 17
_journal_year 2015
_chemical_formula_moiety 'C H7 Cu N9 '
_chemical_formula_sum 'C H7 Cu N9'
_chemical_formula_weight 208.70
_chemical_melting_point ?
_chemical_name_systematic
; 
 ? 
;
_space_group_IT_number 15
_symmetry_cell_setting monoclinic
_symmetry_space_group_name_Hall '-C 2yc'
_symmetry_space_group_name_H-M 'C 1 2/c 1'
_atom_sites_solution_hydrogens geom
_atom_sites_solution_primary direct
_atom_sites_solution_secondary difmap
_audit_creation_method SHELXL-97
_audit_update_record
;
2015-03-04 deposited with the CCDC.
2015-04-22 downloaded from the CCDC.
;
_cell_angle_alpha 90.00
_cell_angle_beta 115.84(3)
_cell_angle_gamma 90.00
_cell_formula_units_Z 4
_cell_length_a 11.804(2)
_cell_length_b 5.7178(11)
_cell_length_c 10.984(2)
_cell_measurement_reflns_used 1329
_cell_measurement_temperature 293(2)
_cell_measurement_theta_max 28.0006
_cell_measurement_theta_min 2.1157
_cell_volume 667.2(3)
_computing_cell_refinement RAPID-AUTO
_computing_data_collection 'RAPID-AUTO (Rigaku, 2004)'
_computing_data_reduction 'CrystalStructure (Rigaku/MSC'2004)'
_computing_molecular_graphics 'SHELXTL (Bruker, 1998)'
_computing_publication_material SHELXTL
_computing_structure_refinement SHELXL-97
_computing_structure_solution SHELXS-97
_diffrn_ambient_temperature 293(2)
_diffrn_detector_area_resol_mean 10.000
_diffrn_measured_fraction_theta_full 0.975
_diffrn_measured_fraction_theta_max 0.975
_diffrn_measurement_device_type 'Rigaku R-AXIS RAPID IP'
_diffrn_measurement_method \w
_diffrn_radiation_monochromator graphite
_diffrn_radiation_source 'fine-focus sealed tube'
_diffrn_radiation_type MoK\a
_diffrn_radiation_wavelength 0.71073
_diffrn_reflns_av_R_equivalents 0.0357
_diffrn_reflns_av_sigmaI/netI 0.0353
_diffrn_reflns_limit_h_max 11
_diffrn_reflns_limit_h_min -14
_diffrn_reflns_limit_k_max 6
_diffrn_reflns_limit_k_min -6
_diffrn_reflns_limit_l_max 13
_diffrn_reflns_limit_l_min -8
_diffrn_reflns_number 1848
_diffrn_reflns_theta_full 25.19
_diffrn_reflns_theta_max 25.19
_diffrn_reflns_theta_min 3.84
_diffrn_standards_decay_% 0
_diffrn_standards_interval_count 0
_diffrn_standards_interval_time 0
_diffrn_standards_number 0
_exptl_absorpt_coefficient_mu 3.221
_exptl_absorpt_correction_T_max 1.0000
_exptl_absorpt_correction_T_min 0.7459
_exptl_absorpt_correction_type multi-scan
_exptl_absorpt_process_details 'ABSCOR (Higashi, 1995)'
_exptl_crystal_colour brown-black
_exptl_crystal_density_diffrn 2.078
_exptl_crystal_density_method 'not measured'
_exptl_crystal_description Block
_exptl_crystal_F_000 420
_exptl_crystal_size_max 0.26
_exptl_crystal_size_mid 0.24
_exptl_crystal_size_min 0.22
_refine_diff_density_max 0.970
_refine_diff_density_min -0.604
_refine_diff_density_rms 0.121
_refine_ls_extinction_method none
_refine_ls_goodness_of_fit_ref 1.142
_refine_ls_hydrogen_treatment constr
_refine_ls_matrix_type full
_refine_ls_number_parameters 54
_refine_ls_number_reflns 585
_refine_ls_number_restraints 0
_refine_ls_restrained_S_all 1.142
_refine_ls_R_factor_all 0.0336
_refine_ls_R_factor_gt 0.0318
_refine_ls_shift/su_max 0.000
_refine_ls_shift/su_mean 0.000
_refine_ls_structure_factor_coef Fsqd
_refine_ls_weighting_details 'calc w=1/[\s^2^(Fo^2^)+(0.0542P)^2^+0.8638P] where P=(Fo^2^+2Fc^2^)/3'
_refine_ls_weighting_scheme calc
_refine_ls_wR_factor_gt 0.0893
_refine_ls_wR_factor_ref 0.0901
_reflns_number_gt 536
_reflns_number_total 585
_reflns_threshold_expression I>2sigma(I)
_cod_data_source_file c5ce00531k2.cif
_cod_data_source_block 1
_cod_depositor_comments
;
The following automatic conversions were performed:

'_chemical_melting_point' value 'none' was changed to '?' - the value
is undefined or not given.

'_symmetry_cell_setting' value 'Monoclinic' changed to 'monoclinic'
according to
/usr/data/users/saulius/crontab/automatic-downloads/rss-feeds/RSC/lib/dictionaries/cif_core.dic
dictionary named 'cif_core.dic' version 2.4.2 from 2011-04-26.

'_exptl_absorpt_correction_type' value 'Multi-scan' changed to
'multi-scan' according to
/usr/data/users/saulius/crontab/automatic-downloads/rss-feeds/RSC/lib/dictionaries/cif_core.dic
dictionary named 'cif_core.dic' version 2.4.2 from 2011-04-26.

Automatic conversion script
Id: cif_fix_values 3271 2015-04-21 07:52:19Z andrius 

 Adding full bibliography for 7220386--7220387.cif.
;
_cod_original_cell_volume 667.2(2)
_cod_original_sg_symbol_H-M C2/c
_cod_original_formula_sum 'C H7 Cu N9 '
_cod_database_code 7220387

loop_
_symmetry_equiv_pos_as_xyz
'x, y, z'
'-x, y, -z+1/2'
'x+1/2, y+1/2, z'
'-x+1/2, y+1/2, -z+1/2'
'-x, -y, -z'
'x, -y, z-1/2'
'-x+1/2, -y+1/2, -z'
'x+1/2, -y+1/2, z-1/2'

loop_
_atom_site_label
_atom_site_type_symbol
_atom_site_fract_x
_atom_site_fract_y
_atom_site_fract_z
_atom_site_U_iso_or_equiv
_atom_site_adp_type
_atom_site_occupancy
_atom_site_symmetry_multiplicity
_atom_site_calc_flag
_atom_site_refinement_flags
Cu1 Cu 0.7500 0.7500 1.0000 0.0047(3) Uani 1 2 d S
N1 N 0.9089(2) 0.6415(4) 1.1616(3) 0.0057(6) Uani 1 1 d .
N2 N 0.9459(2) 0.4164(5) 1.1972(3) 0.0090(6) Uani 1 1 d .
N3 N 0.7306(3) 1.0058(5) 1.1152(3) 0.0132(6) Uani 1 1 d .
H3A H 0.6622 1.0897 1.0662 0.020 Uiso 1 1 calc R
H3B H 0.7981 1.0980 1.1450 0.020 Uiso 1 1 calc R
H3C H 0.7229 0.9429 1.1853 0.020 Uiso 1 1 calc R
C1 C 1.0000 0.7742(7) 1.2500 0.0083(11) Uani 1 2 d S
H1A H 1.0000 0.9369 1.2500 0.010 Uiso 1 2 calc SR
N6 N 0.5000 0.5000 1.0000 0.0093(9) Uani 1 2 d S
N5 N 0.6110(3) 0.5007(5) 1.0637(3) 0.0130(7) Uani 1 1 d .

loop_
_atom_site_aniso_label
_atom_site_aniso_U_11
_atom_site_aniso_U_22
_atom_site_aniso_U_33
_atom_site_aniso_U_23
_atom_site_aniso_U_13
_atom_site_aniso_U_12
Cu1 0.0034(4) 0.0055(4) 0.0023(4) -0.00117(17) -0.0014(3) 0.00155(16)
N1 0.0056(12) 0.0053(13) 0.0049(13) -0.0004(10) 0.0010(11) 0.0005(10)
N2 0.0086(12) 0.0071(13) 0.0082(14) 0.0001(11) 0.0008(11) 0.0008(10)
N3 0.0153(15) 0.0111(14) 0.0087(15) 0.0005(11) 0.0011(12) 0.0058(11)
C1 0.009(3) 0.010(2) 0.006(3) 0.000 0.004(2) 0.000
N6 0.020(3) 0.0059(19) 0.0028(19) 0.0008(15) 0.0059(19) 0.0006(15)
N5 0.0139(18) 0.0147(15) 0.0096(15) 0.0022(12) 0.0045(14) -0.0007(11)

loop_
_atom_type_symbol
_atom_type_description
_atom_type_scat_dispersion_real
_atom_type_scat_dispersion_imag
_atom_type_scat_source
C C 0.0033 0.0016 'International Tables Vol C Tables 4.2.6.8 and 6.1.1.4'
H H 0.0000 0.0000 'International Tables Vol C Tables 4.2.6.8 and 6.1.1.4'
N N 0.0061 0.0033 'International Tables Vol C Tables 4.2.6.8 and 6.1.1.4'
O O 0.0106 0.0060 'International Tables Vol C Tables 4.2.6.8 and 6.1.1.4'
Cl Cl 0.1484 0.1585 'International Tables Vol C Tables 4.2.6.8 and 6.1.1.4'
Cu Cu 0.3201 1.2651 'International Tables Vol C Tables 4.2.6.8 and 6.1.1.4'

loop_
_geom_angle_atom_site_label_1
_geom_angle_atom_site_label_2
_geom_angle_atom_site_label_3
_geom_angle
_geom_angle_site_symmetry_1
_geom_angle_site_symmetry_3
N3 Cu1 N3 180.000(1) 7_667 .
N3 Cu1 N1 89.26(11) 7_667 7_667
N3 Cu1 N1 90.74(11) . 7_667
N3 Cu1 N1 90.74(11) 7_667 .
N3 Cu1 N1 89.26(11) . .
N1 Cu1 N1 180.000(1) 7_667 .
C1 N1 N2 105.9(3) . .
C1 N1 Cu1 127.4(2) . .
N2 N1 Cu1 126.6(2) . .
N2 N2 N1 108.95(16) 2_757 .
Cu1 N3 H3A 109.5 . .
Cu1 N3 H3B 109.5 . .
H3A N3 H3B 109.5 . .
Cu1 N3 H3C 109.5 . .
H3A N3 H3C 109.5 . .
H3B N3 H3C 109.5 . .
N1 C1 N1 110.3(4) . 2_757
N1 C1 H1A 124.8 . .
N1 C1 H1A 124.8 2_757 .
N5 N6 N5 180.000(1) 5_667 .

loop_
_geom_bond_atom_site_label_1
_geom_bond_atom_site_label_2
_geom_bond_distance
_geom_bond_site_symmetry_2
Cu1 N3 2.011(3) 7_667
Cu1 N3 2.011(3) .
Cu1 N1 2.037(3) 7_667
Cu1 N1 2.037(3) .
N1 C1 1.328(4) .
N1 N2 1.361(4) .
N2 N2 1.297(5) 2_757
N3 H3A 0.8900 .
N3 H3B 0.8900 .
N3 H3C 0.8900 .
C1 N1 1.328(3) 2_757
C1 H1A 0.9300 .
N6 N5 1.186(3) 5_667
N6 N5 1.186(3) .

loop_
_geom_torsion_atom_site_label_1
_geom_torsion_atom_site_label_2
_geom_torsion_atom_site_label_3
_geom_torsion_atom_site_label_4
_geom_torsion
_geom_torsion_site_symmetry_1
_geom_torsion_site_symmetry_4
N3 Cu1 N1 C1 137.9(2) 7_667 .
N3 Cu1 N1 C1 -42.1(2) . .
N1 Cu1 N1 C1 34(100) 7_667 .
N3 Cu1 N1 N2 -38.8(2) 7_667 .
N3 Cu1 N1 N2 141.2(2) . .
N1 Cu1 N1 N2 -143(100) 7_667 .
C1 N1 N2 N2 0.4(4) . 2_757
Cu1 N1 N2 N2 177.7(2) . 2_757
N2 N1 C1 N1 -0.14(13) . 2_757
Cu1 N1 C1 N1 -177.4(2) . 2_757
